data_7701696
loop_
_publ_author_name
'Lamb, Jessica V.'
'Buffet, Jean-Charles'
'Matley, Joshua E.'
'Wright, Christopher M. R.'
'Turner, Zo\"e R'
'O'Hare, Dermot'

_publ_section_title
;
 Group 4 permethylindenyl complexes for the polymerisation of l-, d- and
 rac-lactide monomers.
;
_journal_issue 7
_journal_name_full 'Dalton transactions (Cambridge, England : 2003)'
_journal_page_first 2510
_journal_page_last 2520
_journal_paper_doi 10.1039/c8dt04986f
_journal_volume 48
_journal_year 2019
_chemical_formula_moiety 'C22 H28 Cl2 Hf Si'
_chemical_formula_sum 'C22 H28 Cl2 Hf Si'
_chemical_formula_weight 569.92
_space_group_crystal_system monoclinic
_space_group_IT_number 15
_space_group_name_Hall '-I 2yc'
_space_group_name_H-M_alt 'I 1 2/c 1'
_atom_sites_solution_hydrogens geom
_audit_creation_method SHELXL-2014
_audit_update_record
;
2018-06-12 deposited with the CCDC.
2019-01-24 downloaded from the CCDC.
;
_cell_angle_alpha 90
_cell_angle_beta 104.2610(10)
_cell_angle_gamma 90
_cell_formula_units_Z 8
_cell_length_a 15.4820(3)
_cell_length_b 10.3037(2)
_cell_length_c 27.3060(5)
_cell_measurement_reflns_used 33465
_cell_measurement_temperature 150(2)
_cell_measurement_theta_max 27.485
_cell_measurement_theta_min 5.097
_cell_volume 4221.67(14)
_computing_cell_refinement 'HKL Scalepack (Otwinowski & Minor 1997)'
_computing_data_collection 'Collect (Nonius BV, 1997-2000)'
_computing_data_reduction 'HKL Denzo and Scalepack (Otwinowski & Minor 1997)'
_computing_molecular_graphics
;
ORTEP3 for Windows. Farrugia, L. J. J. Appl. Cryst. 1997, 30, 565.
;
_computing_structure_refinement 'SHELXL-2014 (Sheldrick, 2014)'
_computing_structure_solution 'SHELXS-2013 (Sheldrick, 2013)'
_diffrn_ambient_temperature 150(2)
_diffrn_detector_area_resol_mean 9
_diffrn_measured_fraction_theta_full 0.991
_diffrn_measured_fraction_theta_max 0.992
_diffrn_measurement_device '95mm CCD camera on \k-goniostat'
_diffrn_measurement_device_type KappaCCD
_diffrn_measurement_method CCD
_diffrn_radiation_monochromator 'horizonally mounted graphite crystal'
_diffrn_radiation_source 'fine-focus sealed tube'
_diffrn_radiation_type MoK\a
_diffrn_radiation_wavelength 0.71073
_diffrn_reflns_av_R_equivalents 0.0347
_diffrn_reflns_av_unetI/netI 0.0595
_diffrn_reflns_Laue_measured_fraction_full 0.991
_diffrn_reflns_Laue_measured_fraction_max 0.992
_diffrn_reflns_limit_h_max 20
_diffrn_reflns_limit_h_min 0
_diffrn_reflns_limit_k_max 13
_diffrn_reflns_limit_k_min -13
_diffrn_reflns_limit_l_max 33
_diffrn_reflns_limit_l_min -35
_diffrn_reflns_number 9301
_diffrn_reflns_point_group_measured_fraction_full 0.991
_diffrn_reflns_point_group_measured_fraction_max 0.992
_diffrn_reflns_theta_full 25.242
_diffrn_reflns_theta_max 27.495
_diffrn_reflns_theta_min 5.243
_exptl_absorpt_coefficient_mu 5.256
_exptl_absorpt_correction_T_max 1.000
_exptl_absorpt_correction_T_min 0.792
_exptl_absorpt_correction_type multi-scan
_exptl_absorpt_process_details
;
Multi-scan from symmetry-related measurements using
Sortav (Blessing 1995)
;
_exptl_crystal_colour yellow
_exptl_crystal_density_diffrn 1.793
_exptl_crystal_description shard
_exptl_crystal_F_000 2240
_exptl_crystal_size_max 0.150
_exptl_crystal_size_mid 0.050
_exptl_crystal_size_min 0.010
_refine_diff_density_max 6.249
_refine_diff_density_min -2.134
_refine_diff_density_rms 0.201
_refine_ls_extinction_method none
_refine_ls_goodness_of_fit_ref 1.047
_refine_ls_hydrogen_treatment constr
_refine_ls_matrix_type full
_refine_ls_number_parameters 243
_refine_ls_number_reflns 4806
_refine_ls_number_restraints 0
_refine_ls_restrained_S_all 1.047
_refine_ls_R_factor_all 0.0519
_refine_ls_R_factor_gt 0.0417
_refine_ls_shift/su_max 0.000
_refine_ls_shift/su_mean 0.000
_refine_ls_structure_factor_coef Fsqd
_refine_ls_weighting_details 'w=1/[\s^2^(Fo^2^)+(0.0441P)^2^+45.8691P] where P=(Fo^2^+2Fc^2^)/3'
_refine_ls_weighting_scheme calc
_refine_ls_wR_factor_gt 0.1048
_refine_ls_wR_factor_ref 0.1098
_reflns_Friedel_coverage 0.000
_reflns_number_gt 4013
_reflns_number_total 4806
_reflns_threshold_expression 'I > 2\s(I)'
_cod_data_source_file c8dt04986f2.cif
_cod_data_source_block 028ZRT15
_cod_original_sg_symbol_H-M I2/c
_cod_database_code 7701696
_shelx_space_group_comment
;
The symmetry employed for this shelxl refinement is uniquely defined
by the following loop, which should always be used as a source of
symmetry information in preference to the above space-group names.
They are only intended as comments.
;
_shelx_estimated_absorpt_t_min 0.506
_shelx_estimated_absorpt_t_max 0.949
_shelxl_version_number 2014-3

loop_
_space_group_symop_operation_xyz
'x, y, z'
'-x, y, -z+1/2'
'x+1/2, y+1/2, z+1/2'
'-x+1/2, y+1/2, -z+1'
'-x, -y, -z'
'x, -y, z-1/2'
'-x+1/2, -y+1/2, -z+1/2'
'x+1/2, -y+1/2, z'

loop_
_atom_site_label
_atom_site_type_symbol
_atom_site_fract_x
_atom_site_fract_y
_atom_site_fract_z
_atom_site_U_iso_or_equiv
_atom_site_adp_type
_atom_site_occupancy
_atom_site_site_symmetry_order
_atom_site_calc_flag
_atom_site_refinement_flags_posn
_atom_site_refinement_flags_adp
C1 C 0.1017(4) 1.0443(6) 0.1214(2) 0.0231(12) Uani 1 1 d . .
C2 C 0.0816(4) 0.9319(6) 0.1476(2) 0.0249(12) Uani 1 1 d . .
C3 C 0.0832(4) 0.8188(6) 0.1191(2) 0.0249(12) Uani 1 1 d . .
C4 C 0.1105(4) 0.7826(5) 0.0293(2) 0.0220(12) Uani 1 1 d . .
C5 C 0.1183(4) 0.8492(6) -0.0128(2) 0.0229(12) Uani 1 1 d . .
C6 C 0.1244(4) 0.9876(6) -0.0135(2) 0.0230(12) Uani 1 1 d . .
C7 C 0.1184(4) 1.0616(6) 0.0276(2) 0.0205(11) Uani 1 1 d . .
C8 C 0.1093(4) 0.9970(5) 0.0722(2) 0.0204(11) Uani 1 1 d . .
C9 C 0.1030(4) 0.8571(6) 0.0723(2) 0.0200(11) Uani 1 1 d . .
C10 C 0.0515(6) 0.9300(7) 0.1962(2) 0.0384(17) Uani 1 1 d . .
H10A H -0.0137 0.9246 0.1884 0.058 Uiso 1 1 calc R U
H10B H 0.0713 1.0095 0.2154 0.058 Uiso 1 1 calc R U
H10C H 0.0773 0.8545 0.2164 0.058 Uiso 1 1 calc R U
C11 C 0.0524(5) 0.6884(7) 0.1322(3) 0.0357(15) Uani 1 1 d . .
H11A H 0.0194 0.6984 0.1583 0.053 Uiso 1 1 calc R U
H11B H 0.1042 0.6322 0.1448 0.053 Uiso 1 1 calc R U
H11C H 0.0135 0.6493 0.1020 0.053 Uiso 1 1 calc R U
C12 C 0.1102(5) 0.6360(6) 0.0314(3) 0.0359(15) Uani 1 1 d . .
H12A H 0.0486 0.6046 0.0240 0.054 Uiso 1 1 calc R U
H12B H 0.1422 0.6071 0.0652 0.054 Uiso 1 1 calc R U
H12C H 0.1398 0.6013 0.0063 0.054 Uiso 1 1 calc R U
C13 C 0.1156(5) 0.7757(7) -0.0613(2) 0.0352(15) Uani 1 1 d . .
H13A H 0.1757 0.7449 -0.0610 0.053 Uiso 1 1 calc R U
H13B H 0.0943 0.8333 -0.0903 0.053 Uiso 1 1 calc R U
H13C H 0.0753 0.7013 -0.0639 0.053 Uiso 1 1 calc R U
C14 C 0.1394(5) 1.0529(7) -0.0604(2) 0.0322(14) Uani 1 1 d . .
H14A H 0.0831 1.0561 -0.0864 0.048 Uiso 1 1 calc R U
H14B H 0.1834 1.0035 -0.0731 0.048 Uiso 1 1 calc R U
H14C H 0.1614 1.1413 -0.0521 0.048 Uiso 1 1 calc R U
C15 C 0.1148(4) 1.2078(6) 0.0241(2) 0.0265(13) Uani 1 1 d . .
H15A H 0.1754 1.2424 0.0296 0.040 Uiso 1 1 calc R U
H15B H 0.0869 1.2424 0.0499 0.040 Uiso 1 1 calc R U
H15C H 0.0796 1.2337 -0.0094 0.040 Uiso 1 1 calc R U
C16 C 0.1780(6) 1.3432(6) 0.1323(3) 0.0407(18) Uani 1 1 d . .
H16A H 0.1262 1.3796 0.1081 0.061 Uiso 1 1 calc R U
H16B H 0.2244 1.3219 0.1149 0.061 Uiso 1 1 calc R U
H16C H 0.2012 1.4070 0.1589 0.061 Uiso 1 1 calc R U
C17 C 0.0691(5) 1.2490(9) 0.2003(3) 0.0457(18) Uani 1 1 d . .
H17A H 0.0721 1.3437 0.2037 0.069 Uiso 1 1 calc R U
H17B H 0.0877 1.2091 0.2339 0.069 Uiso 1 1 calc R U
H17C H 0.0078 1.2230 0.1843 0.069 Uiso 1 1 calc R U
C18 C 0.2508(4) 1.1149(6) 0.1960(2) 0.0240(12) Uani 1 1 d . .
C19 C 0.3276(4) 1.1126(6) 0.1760(2) 0.0261(12) Uani 1 1 d . .
H19 H 0.3393 1.1716 0.1517 0.031 Uiso 1 1 calc R U
C20 C 0.3837(5) 1.0085(7) 0.1979(2) 0.0332(15) Uani 1 1 d . .
H20 H 0.4393 0.9864 0.1912 0.040 Uiso 1 1 calc R U
C21 C 0.3424(5) 0.9445(7) 0.2310(2) 0.0343(15) Uani 1 1 d . .
H21 H 0.3653 0.8711 0.2511 0.041 Uiso 1 1 calc R U
C22 C 0.2616(5) 1.0067(6) 0.2296(2) 0.0297(14) Uani 1 1 d . .
H22 H 0.2202 0.9808 0.2482 0.036 Uiso 1 1 calc R U
Cl1 Cl 0.31958(10) 0.92831(14) 0.07851(5) 0.0263(3) Uani 1 1 d . .
Cl2 Cl 0.27448(11) 0.69404(14) 0.16698(6) 0.0312(3) Uani 1 1 d . .
Hf1 Hf 0.23937(2) 0.91778(2) 0.14358(2) 0.01954(10) Uani 1 1 d . .
Si1 Si 0.14449(12) 1.19437(16) 0.16075(6) 0.0253(3) Uani 1 1 d . .

loop_
_atom_site_aniso_label
_atom_site_aniso_U_11
_atom_site_aniso_U_22
_atom_site_aniso_U_33
_atom_site_aniso_U_23
_atom_site_aniso_U_13
_atom_site_aniso_U_12
C1 0.024(3) 0.024(3) 0.021(3) 0.001(2) 0.004(2) 0.005(2)
C2 0.022(3) 0.029(3) 0.025(3) 0.000(2) 0.008(2) -0.002(2)
C3 0.025(3) 0.024(3) 0.025(3) 0.001(2) 0.004(2) -0.004(2)
C4 0.018(3) 0.016(3) 0.030(3) -0.003(2) 0.001(2) 0.000(2)
C5 0.019(3) 0.026(3) 0.023(3) -0.002(2) 0.003(2) 0.002(2)
C6 0.019(3) 0.023(3) 0.025(3) 0.002(2) 0.003(2) 0.001(2)
C7 0.019(3) 0.019(3) 0.023(3) 0.002(2) 0.003(2) -0.001(2)
C8 0.018(3) 0.015(3) 0.026(3) -0.003(2) 0.001(2) 0.003(2)
C9 0.016(3) 0.020(3) 0.021(3) 0.002(2) 0.001(2) -0.002(2)
C10 0.048(4) 0.044(4) 0.025(3) 0.003(3) 0.013(3) -0.006(3)
C11 0.040(4) 0.028(3) 0.036(3) 0.006(3) 0.005(3) -0.013(3)
C12 0.045(4) 0.017(3) 0.042(4) -0.002(3) 0.004(3) -0.002(3)
C13 0.041(4) 0.036(4) 0.029(3) -0.010(3) 0.009(3) 0.004(3)
C14 0.031(4) 0.041(4) 0.024(3) 0.005(3) 0.006(3) 0.000(3)
C15 0.029(3) 0.020(3) 0.029(3) 0.005(2) 0.005(2) 0.002(2)
C16 0.063(5) 0.017(3) 0.034(3) -0.004(3) -0.002(3) -0.007(3)
C17 0.040(4) 0.051(5) 0.046(4) -0.020(4) 0.012(3) 0.008(4)
C18 0.031(3) 0.019(3) 0.020(3) -0.002(2) 0.002(2) -0.003(2)
C19 0.023(3) 0.024(3) 0.030(3) -0.006(2) 0.004(2) -0.003(2)
C20 0.026(3) 0.030(4) 0.038(3) -0.013(3) -0.004(3) 0.000(3)
C21 0.038(4) 0.026(3) 0.031(3) 0.001(3) -0.008(3) 0.000(3)
C22 0.037(4) 0.031(3) 0.019(3) 0.001(2) 0.003(2) -0.008(3)
Cl1 0.0222(7) 0.0286(8) 0.0290(7) 0.0016(6) 0.0079(6) 0.0028(5)
Cl2 0.0368(8) 0.0178(7) 0.0362(8) 0.0063(6) 0.0033(7) 0.0026(6)
Hf1 0.02095(15) 0.01558(14) 0.02094(14) 0.00150(8) 0.00295(9) 0.00036(8)
Si1 0.0290(9) 0.0201(8) 0.0259(8) -0.0048(6) 0.0050(7) 0.0030(7)

loop_
_atom_type_symbol
_atom_type_description
_atom_type_scat_dispersion_real
_atom_type_scat_dispersion_imag
_atom_type_scat_source
C C 0.0033 0.0016 'International Tables Vol C Tables 4.2.6.8 and 6.1.1.4'
H H 0.0000 0.0000 'International Tables Vol C Tables 4.2.6.8 and 6.1.1.4'
Cl Cl 0.1484 0.1585 'International Tables Vol C Tables 4.2.6.8 and 6.1.1.4'
Hf Hf -0.5830 6.1852 'International Tables Vol C Tables 4.2.6.8 and 6.1.1.4'
Si Si 0.0817 0.0704 'International Tables Vol C Tables 4.2.6.8 and 6.1.1.4'

loop_
_geom_angle_atom_site_label_1
_geom_angle_atom_site_label_2
_geom_angle_atom_site_label_3
_geom_angle
C2 C1 C8 105.4(5)
C2 C1 Si1 117.4(4)
C8 C1 Si1 134.0(5)
C2 C1 Hf1 74.3(3)
C8 C1 Hf1 77.8(3)
Si1 C1 Hf1 97.6(2)
C3 C2 C1 110.9(5)
C3 C2 C10 121.8(6)
C1 C2 C10 126.9(6)
C3 C2 Hf1 76.9(4)
C1 C2 Hf1 71.8(3)
C10 C2 Hf1 124.0(5)
C2 C3 C9 107.6(5)
C2 C3 C11 124.1(6)
C9 C3 C11 127.3(5)
C2 C3 Hf1 70.7(3)
C9 C3 Hf1 74.3(3)
C11 C3 Hf1 129.2(4)
C5 C4 C9 117.5(5)
C5 C4 C12 122.2(6)
C9 C4 C12 120.3(5)
C4 C5 C6 121.9(5)
C4 C5 C13 119.6(6)
C6 C5 C13 118.4(5)
C7 C6 C5 121.7(5)
C7 C6 C14 119.8(6)
C5 C6 C14 118.5(5)
C6 C7 C8 118.5(5)
C6 C7 C15 120.7(5)
C8 C7 C15 120.6(5)
C7 C8 C9 119.2(5)
C7 C8 C1 132.6(5)
C9 C8 C1 108.1(5)
C4 C9 C3 131.2(5)
C4 C9 C8 121.0(5)
C3 C9 C8 107.6(5)
C2 C10 H10A 109.5
C2 C10 H10B 109.5
H10A C10 H10B 109.5
C2 C10 H10C 109.5
H10A C10 H10C 109.5
H10B C10 H10C 109.5
C3 C11 H11A 109.5
C3 C11 H11B 109.5
H11A C11 H11B 109.5
C3 C11 H11C 109.5
H11A C11 H11C 109.5
H11B C11 H11C 109.5
C4 C12 H12A 109.5
C4 C12 H12B 109.5
H12A C12 H12B 109.5
C4 C12 H12C 109.5
H12A C12 H12C 109.5
H12B C12 H12C 109.5
C5 C13 H13A 109.5
C5 C13 H13B 109.5
H13A C13 H13B 109.5
C5 C13 H13C 109.5
H13A C13 H13C 109.5
H13B C13 H13C 109.5
C6 C14 H14A 109.5
C6 C14 H14B 109.5
H14A C14 H14B 109.5
C6 C14 H14C 109.5
H14A C14 H14C 109.5
H14B C14 H14C 109.5
C7 C15 H15A 109.5
C7 C15 H15B 109.5
H15A C15 H15B 109.5
C7 C15 H15C 109.5
H15A C15 H15C 109.5
H15B C15 H15C 109.5
Si1 C16 H16A 109.5
Si1 C16 H16B 109.5
H16A C16 H16B 109.5
Si1 C16 H16C 109.5
H16A C16 H16C 109.5
H16B C16 H16C 109.5
Si1 C17 H17A 109.5
Si1 C17 H17B 109.5
H17A C17 H17B 109.5
Si1 C17 H17C 109.5
H17A C17 H17C 109.5
H17B C17 H17C 109.5
C19 C18 C22 104.8(6)
C19 C18 Si1 121.3(4)
C22 C18 Si1 128.3(5)
C20 C19 C18 109.5(6)
C20 C19 H19 125.3
C18 C19 H19 125.3
C21 C20 C19 107.5(6)
C21 C20 H20 126.2
C19 C20 H20 126.2
C20 C21 C22 108.3(6)
C20 C21 Hf1 73.9(4)
C22 C21 Hf1 70.9(3)
C20 C21 H21 125.8
C22 C21 H21 125.8
Hf1 C21 H21 121.1
C21 C22 C18 109.8(6)
C21 C22 Hf1 76.7(4)
C18 C22 Hf1 73.2(3)
C21 C22 H22 125.1
C18 C22 H22 125.1
Hf1 C22 H22 116.8
Cl1 Hf1 Cl2 96.59(5)
Cl1 Hf1 C1 111.67(14)
Cl2 Hf1 C1 134.41(16)
Cl1 Hf1 C22 135.23(16)
Cl2 Hf1 C22 97.63(16)
C1 Hf1 C22 87.0(2)
Cl1 Hf1 C2 136.38(14)
Cl2 Hf1 C2 101.78(15)
C1 Hf1 C2 34.0(2)
C22 Hf1 C2 81.0(2)
Cl1 Hf1 C21 111.74(18)
Cl2 Hf1 C21 78.85(16)
C1 Hf1 C21 118.9(2)
C22 Hf1 C21 32.4(2)
C2 Hf1 C21 110.5(2)
Cl1 Hf1 C3 116.83(14)
Cl2 Hf1 C3 79.95(14)
C1 Hf1 C3 55.8(2)
C22 Hf1 C3 107.4(2)
C2 Hf1 C3 32.4(2)
C21 Hf1 C3 128.6(2)
C16 Si1 C17 105.9(4)
C16 Si1 C18 106.0(3)
C17 Si1 C18 115.4(3)
C16 Si1 C1 122.0(3)
C17 Si1 C1 113.1(3)
C18 Si1 C1 94.3(3)

loop_
_geom_bond_atom_site_label_1
_geom_bond_atom_site_label_2
_geom_bond_distance
C1 C2 1.437(8)
C1 C8 1.460(8)
C1 Si1 1.907(6)
C1 Hf1 2.444(6)
C2 C3 1.405(8)
C2 C10 1.511(9)
C2 Hf1 2.476(6)
C3 C9 1.441(8)
C3 C11 1.499(8)
C3 Hf1 2.556(6)
C4 C5 1.371(8)
C4 C9 1.429(8)
C4 C12 1.511(8)
C5 C6 1.429(9)
C5 C13 1.517(8)
C6 C7 1.378(8)
C6 C14 1.516(8)
C7 C8 1.425(8)
C7 C15 1.510(8)
C8 C9 1.446(8)
C10 H10A 0.9800
C10 H10B 0.9800
C10 H10C 0.9800
C11 H11A 0.9800
C11 H11B 0.9800
C11 H11C 0.9800
C12 H12A 0.9800
C12 H12B 0.9800
C12 H12C 0.9800
C13 H13A 0.9800
C13 H13B 0.9800
C13 H13C 0.9800
C14 H14A 0.9800
C14 H14B 0.9800
C14 H14C 0.9800
C15 H15A 0.9800
C15 H15B 0.9800
C15 H15C 0.9800
C16 Si1 1.850(7)
C16 H16A 0.9800
C16 H16B 0.9800
C16 H16C 0.9800
C17 Si1 1.863(7)
C17 H17A 0.9800
C17 H17B 0.9800
C17 H17C 0.9800
C18 C19 1.427(9)
C18 C22 1.428(8)
C18 Si1 1.877(6)
C19 C20 1.416(9)
C19 H19 0.9500
C20 C21 1.396(10)
C20 H20 0.9500
C21 C22 1.397(10)
C21 Hf1 2.539(6)
C21 H21 0.9500
C22 Hf1 2.465(6)
C22 H22 0.9500
Cl1 Hf1 2.4080(15)
Cl2 Hf1 2.4181(15)

loop_
_geom_torsion_atom_site_label_1
_geom_torsion_atom_site_label_2
_geom_torsion_atom_site_label_3
_geom_torsion_atom_site_label_4
_geom_torsion
C8 C1 C2 C3 4.5(7)
Si1 C1 C2 C3 -158.2(4)
Hf1 C1 C2 C3 -67.7(5)
C8 C1 C2 C10 -168.5(6)
Si1 C1 C2 C10 28.9(9)
Hf1 C1 C2 C10 119.3(7)
C8 C1 C2 Hf1 72.2(4)
Si1 C1 C2 Hf1 -90.5(4)
C1 C2 C3 C9 -1.2(7)
C10 C2 C3 C9 172.1(6)
Hf1 C2 C3 C9 -65.7(4)
C1 C2 C3 C11 -170.8(6)
C10 C2 C3 C11 2.6(10)
Hf1 C2 C3 C11 124.8(6)
C1 C2 C3 Hf1 64.4(4)
C10 C2 C3 Hf1 -122.2(6)
C9 C4 C5 C6 3.9(8)
C12 C4 C5 C6 -175.8(6)
C9 C4 C5 C13 -172.9(5)
C12 C4 C5 C13 7.4(9)
C4 C5 C6 C7 -3.2(9)
C13 C5 C6 C7 173.6(6)
C4 C5 C6 C14 175.8(6)
C13 C5 C6 C14 -7.4(8)
C5 C6 C7 C8 2.4(8)
C14 C6 C7 C8 -176.6(5)
C5 C6 C7 C15 -173.1(5)
C14 C6 C7 C15 7.9(9)
C6 C7 C8 C9 -2.5(8)
C15 C7 C8 C9 173.1(5)
C6 C7 C8 C1 179.7(6)
C15 C7 C8 C1 -4.8(10)
C2 C1 C8 C7 172.1(6)
Si1 C1 C8 C7 -29.5(10)
Hf1 C1 C8 C7 -118.3(6)
C2 C1 C8 C9 -6.0(6)
Si1 C1 C8 C9 152.4(5)
Hf1 C1 C8 C9 63.7(4)
C5 C4 C9 C3 171.3(6)
C12 C4 C9 C3 -9.0(10)
C5 C4 C9 C8 -3.9(8)
C12 C4 C9 C8 175.7(5)
C2 C3 C9 C4 -178.3(6)
C11 C3 C9 C4 -9.2(11)
Hf1 C3 C9 C4 118.4(6)
C2 C3 C9 C8 -2.6(6)
C11 C3 C9 C8 166.5(6)
Hf1 C3 C9 C8 -65.9(4)
C7 C8 C9 C4 3.3(8)
C1 C8 C9 C4 -178.4(5)
C7 C8 C9 C3 -173.0(5)
C1 C8 C9 C3 5.4(6)
C22 C18 C19 C20 -1.5(7)
Si1 C18 C19 C20 -157.2(4)
C18 C19 C20 C21 0.7(7)
C19 C20 C21 C22 0.4(7)
C19 C20 C21 Hf1 63.4(4)
C20 C21 C22 C18 -1.4(7)
Hf1 C21 C22 C18 -66.4(4)
C20 C21 C22 Hf1 64.9(5)
C19 C18 C22 C21 1.8(7)
Si1 C18 C22 C21 155.1(5)
C19 C18 C22 Hf1 -66.9(4)
Si1 C18 C22 Hf1 86.5(5)
C19 C18 Si1 C16 -39.2(6)
C22 C18 Si1 C16 171.3(5)
C19 C18 Si1 C17 -156.1(5)
C22 C18 Si1 C17 54.5(7)
C19 C18 Si1 C1 85.8(5)
C22 C18 Si1 C1 -63.7(6)
